data_1509932
loop_
_publ_author_name
'Krebs, B.'
'Diercks, H.'

_publ_section_title
;
 Ag6 B10 S18: Ein neues Thioborat mit tetraedrischer Koordination des Bors
;
_journal_name_full 'Zeitschrift fuer Anorganische und Allgemeine Chemie'
_journal_page_first 101
_journal_page_last 114
_journal_paper_doi 10.1002/zaac.19845181110
_journal_volume 518
_journal_year 1984
_chemical_formula_sum 'Ag5.5525 B10 S18'
_chemical_name_systematic 'Ag6 (B10 S18)'
_space_group_IT_number 15
_symmetry_space_group_name_Hall '-C 2yc'
_symmetry_space_group_name_H-M 'C 1 2/c 1'
_cell_angle_alpha 90
_cell_angle_beta 129.4
_cell_angle_gamma 90
_cell_formula_units_Z 8
_cell_length_a 21.663
_cell_length_b 21.639
_cell_length_c 16.572
_cell_volume 6002.891
_citation_journal_id_ASTM ZAACAB
_cod_data_source_file silver3-x_226.cif
_cod_data_source_block Ag5.5525B10S18
_cod_original_cell_volume 6002.892
_cod_database_code 1509932

loop_
_symmetry_equiv_pos_as_xyz
x,y,z
-x,y,-z+1/2
-x,-y,-z
x,-y,z-1/2
x+1/2,y+1/2,z
-x+1/2,y+1/2,-z+1/2
-x+1/2,-y+1/2,-z
x+1/2,-y+1/2,z-1/2

loop_
_atom_site_label
_atom_site_type_symbol
_atom_site_fract_x
_atom_site_fract_y
_atom_site_fract_z
_atom_site_occupancy
_atom_site_U_iso_or_equiv
S8 S-2 0.51146 0.34796 0.55277 1 0.0
S16 S-2 0.37874 0.49337 0.21052 1 0.0
B4 B+3 0.2693 0.459 0.3059 1 0.0
S12 S-2 0.24357 0.52963 0.22369 1 0.0
B1 B+3 0.232 0.3167 0.2995 1 0.0
Ag17 Ag+1 0.0196 0.3014 0.0433 0.113 0.0
Ag4 Ag+1 0.0756 0.072 0.1657 0.41 0.0
Ag15 Ag+1 0.4377 0.0352 0.0671 0.198 0.0
Ag8 Ag+1 0.2191 0.08599 0.02531 0.551 0.0
S1 S-2 0.34241 0.29747 0.38649 1 0.0
B9 B+3 0.2652 0.5096 0.1301 1 0.0
Ag5 Ag+1 0.1085 0.0731 0.1548 0.361 0.0
B8 B+3 0.5344 0.3355 0.4583 1 0.0
S2 S-2 0.201 0.39149 0.21318 1 0.0
B2 B+3 0.4015 0.3685 0.4681 1 0.0
Ag9 Ag+1 0.5 0.2721 0.25 0.282 0.0
B5 B+3 0.2306 0.3761 0.129 1 0.0
S17 S-2 0.14698 0.16745 0.03931 1 0.0
Ag13 Ag+1 0.351 0.117 0.3185 0.318 0.0
S13 S-2 0.16541 0.30824 0.03897 1 0.0
S9 S-2 0.47741 0.26456 0.3747 1 0.0
S4 S-2 0.34111 0.35345 0.20312 1 0.0
Ag14 Ag+1 0.0201 0.2717 0.0909 0.278 0.0
Ag6 Ag+1 0.3204 0.2072 0.0828 0.374 0.0
S10 S-2 0.30801 0.21432 0.21181 1 0.0
B6 B+3 0.4008 0.4213 0.2903 1 0.0
Ag16 Ag+1 0.0688 0.1981 0.3272 0.166 0.0
Ag3 Ag+1 0.3825 0.4782 0.0543 0.287 0.0
B3 B+3 0.3667 0.284 0.2941 1 0.0
Ag12 Ag+1 0.4712 0.1607 0.0242 0.384 0.0
Ag7 Ag+1 0.3507 0.1848 0.1181 0.229 0.0
S14 S-2 0.2031 0.44121 0.03907 1 0.0
S15 S-2 0.51002 0.40484 0.36845 1 0.0
S3 S-2 0.38103 0.44173 0.38818 1 0.0
B7 B+3 0.1967 0.2345 0.1252 1 0.0
S5 S-2 0.16628 0.25226 0.21269 1 0.0
Ag11 Ag+1 0.25 0.25 0.5 0.398 0.0
B10 B+3 0.2706 0.4052 0.4736 1 0.0
Ag1 Ag+1 0.21479 0.16521 0.326 0.839 0.0
S7 S-2 0.38112 0.38675 0.5625 1 0.0
S6 S-2 0.20247 0.33634 0.38514 1 0.0
S18 S-2 0.23242 0.58347 0.05133 1 0.0
Ag10 Ag+1 0.5 0.2324 0.25 0.171 0.0
S11 S-2 0.24164 0.47836 0.39071 1 0.0
Ag2 Ag+1 0.4194 0.5014 0.088 0.518 0.0
Ag18 Ag+1 0.3863 0.0248 0.193 0.101 0.0
